data_4031911
loop_
_publ_author_name
'Patel, Darshan C.'
'Breitbach, Zachary S.'
'Woods, Ross M.'
'Lim, Yeeun'
'Wang, Andy'
'Jr, Frank W Foss'
'Armstrong, Daniel W.'

_publ_section_title
;
 Gram Scale Conversion of R-BINAM to R-NOBIN.
;
_journal_issue 3
_journal_name_full 'The Journal of organic chemistry'
_journal_page_first 1295
_journal_page_last 1299
_journal_paper_doi 10.1021/acs.joc.5b02663
_journal_volume 81
_journal_year 2016
_chemical_formula_moiety 'C20 H15 N O, C H2 Cl2'
_chemical_formula_sum 'C21 H17 Cl2 N O'
_chemical_formula_weight 370.25
_chemical_name_systematic
; 
 ? 
;
_space_group_crystal_system orthorhombic
_space_group_IT_number 19
_space_group_name_Hall 'P 2ac 2ab'
_space_group_name_H-M_alt 'P 21 21 21'
_symmetry_space_group_name_Hall 'P 2ac 2ab'
_symmetry_space_group_name_H-M 'P 21 21 21'
_atom_sites_solution_hydrogens mixed
_audit_creation_method SHELXL-2013
_cell_angle_alpha 90
_cell_angle_beta 90
_cell_angle_gamma 90
_cell_formula_units_Z 4
_cell_length_a 9.0085(5)
_cell_length_b 11.9601(7)
_cell_length_c 16.9214(10)
_cell_measurement_reflns_used 9883
_cell_measurement_temperature 100(2)
_cell_measurement_theta_max 37.81
_cell_measurement_theta_min 2.83
_cell_volume 1823.15(18)
_computing_cell_refinement 'Bruker SAINT'
_computing_data_collection 'Bruker APEX2'
_computing_data_reduction 'Bruker SAINT'
_computing_molecular_graphics 'Bruker SHELXTL'
_computing_publication_material 'Bruker SHELXTL'
_computing_structure_refinement 'SHELXL-2013 (Sheldrick, 2013)'
_computing_structure_solution 'SHELXS-97 (Sheldrick 2008)'
_diffrn_ambient_temperature 100(2)
_diffrn_measured_fraction_theta_full 0.996
_diffrn_measured_fraction_theta_max 0.996
_diffrn_measurement_device_type 'Bruker D8 Quest'
_diffrn_measurement_method '\f and \w scans'
_diffrn_radiation_type MoK\a
_diffrn_radiation_wavelength 0.71073
_diffrn_reflns_av_R_equivalents 0.0225
_diffrn_reflns_av_unetI/netI 0.0150
_diffrn_reflns_laue_measured_fraction_full 0.996
_diffrn_reflns_laue_measured_fraction_max 0.996
_diffrn_reflns_limit_h_max 10
_diffrn_reflns_limit_h_min -10
_diffrn_reflns_limit_k_max 14
_diffrn_reflns_limit_k_min -14
_diffrn_reflns_limit_l_max 20
_diffrn_reflns_limit_l_min -20
_diffrn_reflns_number 18853
_diffrn_reflns_point_group_measured_fraction_full 0.997
_diffrn_reflns_point_group_measured_fraction_max 0.997
_diffrn_reflns_theta_full 25.000
_diffrn_reflns_theta_max 25.677
_diffrn_reflns_theta_min 2.949
_exptl_absorpt_coefficient_mu 0.364
_exptl_absorpt_correction_T_max 1.000
_exptl_absorpt_correction_T_min 0.903
_exptl_absorpt_correction_type numerical
_exptl_absorpt_process_details SADABS
_exptl_crystal_colour colourless
_exptl_crystal_density_diffrn 1.349
_exptl_crystal_description prism
_exptl_crystal_F_000 768
_exptl_crystal_size_max 0.767
_exptl_crystal_size_mid 0.374
_exptl_crystal_size_min 0.206
_refine_diff_density_max 1.132
_refine_diff_density_min -0.543
_refine_diff_density_rms 0.068
_refine_ls_abs_structure_details
; 
 Flack x determined using 1396 quotients [(I+)-(I-)]/[(I+)+(I-)] 
 (Parsons and Flack (2004), Acta Cryst. A60, s61). 
;
_refine_ls_abs_structure_Flack 0.025(13)
_refine_ls_extinction_method none
_refine_ls_goodness_of_fit_ref 1.321
_refine_ls_hydrogen_treatment mixed
_refine_ls_matrix_type full
_refine_ls_number_parameters 234
_refine_ls_number_reflns 3463
_refine_ls_number_restraints 0
_refine_ls_restrained_S_all 1.321
_refine_ls_R_factor_all 0.0563
_refine_ls_R_factor_gt 0.0545
_refine_ls_shift/su_max 0.005
_refine_ls_shift/su_mean 0.001
_refine_ls_structure_factor_coef Fsqd
_refine_ls_weighting_details 'w=1/[\s^2^(Fo^2^)+(0.1500P)^2^+0.0100P] where P=(Fo^2^+2Fc^2^)/3'
_refine_ls_weighting_scheme calc
_refine_ls_wR_factor_gt 0.1980
_refine_ls_wR_factor_ref 0.2057
_reflns_Friedel_coverage 0.743
_reflns_friedel_fraction_full 0.999
_reflns_friedel_fraction_max 0.999
_reflns_number_gt 3336
_reflns_number_total 3463
_reflns_threshold_expression 'I > 2\s(I)'
_cod_data_source_file jo5b02663_si_001.cif
_cod_data_source_block patel2_0m
_cod_original_cell_volume 1823.16(18)
_cod_database_code 4031911
_shelx_space_group_comment
; 
The symmetry employed for this shelxl refinement is uniquely defined 
by the following loop, which should always be used as a source of 
symmetry information in preference to the above space-group names. 
They are only intended as comments. 
;
_shelx_estimated_absorpt_t_min 0.768
_shelx_estimated_absorpt_t_max 0.929
_shelxl_version_number 2013-4

loop_
_space_group_symop_operation_xyz
'x, y, z'
'x+1/2, -y+1/2, -z'
'-x, y+1/2, -z+1/2'
'-x+1/2, -y, z+1/2'

loop_
_atom_site_label
_atom_site_type_symbol
_atom_site_fract_x
_atom_site_fract_y
_atom_site_fract_z
_atom_site_U_iso_or_equiv
_atom_site_adp_type
_atom_site_occupancy
_atom_site_site_symmetry_order
_atom_site_calc_flag
_atom_site_refinement_flags_posn
_atom_site_refinement_flags_adp
O1 O 0.6186(3) 0.4297(2) 0.95115(19) 0.0363(7) Uani 1 1 d . .
H1 H 0.5888 0.3649 0.9619 0.054 Uiso 1 1 calc R U
N1 N 0.8844(4) 0.2262(3) 1.04095(17) 0.0256(7) Uani 1 1 d . .
H1N1 H 0.910(5) 0.302(4) 1.022(3) 0.029(11) Uiso 1 1 d . .
H2N1 H 0.841(10) 0.237(7) 1.102(5) 0.10(3) Uiso 1 1 d . .
C1 C 0.8171(4) 0.3244(3) 0.8912(2) 0.0218(7) Uani 1 1 d . .
C2 C 0.7493(4) 0.4235(3) 0.9105(2) 0.0260(8) Uani 1 1 d . .
C3 C 0.8152(5) 0.5267(3) 0.8891(3) 0.0364(10) Uani 1 1 d . .
H3 H 0.7702 0.5951 0.9047 0.044 Uiso 1 1 calc R U
C4 C 0.9438(5) 0.5280(4) 0.8459(3) 0.0402(11) Uani 1 1 d . .
H4 H 0.9849 0.5978 0.8306 0.048 Uiso 1 1 calc R U
C5 C 1.0155(5) 0.4310(4) 0.8240(2) 0.0327(9) Uani 1 1 d . .
C6 C 1.1522(5) 0.4266(4) 0.7781(2) 0.0416(12) Uani 1 1 d . .
H6 H 1.1937 0.4942 0.7586 0.050 Uiso 1 1 calc R U
C7 C 1.2212(5) 0.3294(5) 0.7624(2) 0.0435(11) Uani 1 1 d . .
H7 H 1.3116 0.3305 0.7335 0.052 Uiso 1 1 calc R U
C8 C 1.1641(5) 0.2271(5) 0.7875(3) 0.0427(11) Uani 1 1 d . .
H8 H 1.2148 0.1594 0.7761 0.051 Uiso 1 1 calc R U
C9 C 1.0304(4) 0.2260(4) 0.8300(2) 0.0338(9) Uani 1 1 d . .
H9 H 0.9904 0.1567 0.8471 0.041 Uiso 1 1 calc R U
C10 C 0.9542(4) 0.3260(3) 0.84780(19) 0.0241(8) Uani 1 1 d . .
C11 C 0.7520(4) 0.2150(3) 0.91612(19) 0.0200(7) Uani 1 1 d . .
C12 C 0.7837(4) 0.1728(3) 0.9893(2) 0.0234(8) Uani 1 1 d . .
C13 C 0.7234(4) 0.0686(3) 1.0135(2) 0.0258(8) Uani 1 1 d . .
H13 H 0.7489 0.0390 1.0638 0.031 Uiso 1 1 calc R U
C14 C 0.6306(4) 0.0111(3) 0.9661(2) 0.0292(8) Uani 1 1 d . .
H14 H 0.5889 -0.0572 0.9841 0.035 Uiso 1 1 calc R U
C15 C 0.5946(4) 0.0510(3) 0.8899(2) 0.0248(8) Uani 1 1 d . .
C16 C 0.4994(4) -0.0096(4) 0.8377(3) 0.0357(10) Uani 1 1 d . .
H16 H 0.4558 -0.0779 0.8547 0.043 Uiso 1 1 calc R U
C17 C 0.4704(5) 0.0296(4) 0.7637(3) 0.0432(11) Uani 1 1 d . .
H17 H 0.4080 -0.0117 0.7291 0.052 Uiso 1 1 calc R U
C18 C 0.5328(5) 0.1313(4) 0.7383(3) 0.0406(10) Uani 1 1 d . .
H18 H 0.5114 0.1584 0.6868 0.049 Uiso 1 1 calc R U
C19 C 0.6232(4) 0.1914(3) 0.7866(2) 0.0271(8) Uani 1 1 d . .
H19 H 0.6643 0.2598 0.7682 0.032 Uiso 1 1 calc R U
C20 C 0.6570(4) 0.1536(3) 0.8635(2) 0.0226(7) Uani 1 1 d . .
Cl1 Cl 0.14046(15) 0.82227(14) 0.87164(8) 0.0593(5) Uani 1 1 d . .
Cl2 Cl -0.07724(18) 0.79158(9) 0.99672(7) 0.0551(5) Uani 1 1 d . .
C21 C -0.0045(6) 0.8847(4) 0.9268(2) 0.0417(10) Uani 1 1 d . .
H21A H 0.0338 0.9520 0.9541 0.050 Uiso 1 1 calc R U
H21B H -0.0845 0.9087 0.8904 0.050 Uiso 1 1 calc R U

loop_
_atom_site_aniso_label
_atom_site_aniso_U_11
_atom_site_aniso_U_22
_atom_site_aniso_U_33
_atom_site_aniso_U_23
_atom_site_aniso_U_13
_atom_site_aniso_U_12
O1 0.0286(15) 0.0223(13) 0.0581(18) -0.0103(13) 0.0054(14) 0.0021(11)
N1 0.0315(16) 0.0261(15) 0.0193(13) -0.0025(12) -0.0028(12) -0.0044(13)
C1 0.0210(16) 0.0225(16) 0.0218(15) -0.0007(13) -0.0006(13) -0.0042(14)
C2 0.0229(18) 0.0239(17) 0.0312(17) 0.0005(14) -0.0064(14) -0.0010(14)
C3 0.041(2) 0.0202(18) 0.048(2) 0.0024(16) -0.0155(19) -0.0001(16)
C4 0.040(2) 0.039(2) 0.042(2) 0.0206(19) -0.015(2) -0.024(2)
C5 0.030(2) 0.042(2) 0.0266(16) 0.0099(16) -0.0094(16) -0.0165(18)
C6 0.037(2) 0.059(3) 0.0281(19) 0.0149(19) -0.0110(18) -0.030(2)
C7 0.032(2) 0.068(3) 0.0307(19) -0.001(2) 0.0053(17) -0.007(2)
C8 0.022(2) 0.072(3) 0.0343(19) -0.006(2) 0.0029(16) -0.0095(19)
C9 0.0200(18) 0.050(3) 0.0310(18) -0.0065(17) 0.0008(15) -0.0023(16)
C10 0.0217(17) 0.0314(18) 0.0194(14) 0.0005(14) -0.0034(13) -0.0096(15)
C11 0.0174(16) 0.0178(14) 0.0249(15) -0.0033(13) 0.0054(13) -0.0009(13)
C12 0.0183(16) 0.0256(17) 0.0264(16) -0.0064(13) 0.0033(13) -0.0007(13)
C13 0.0300(19) 0.0196(16) 0.0279(16) 0.0059(13) 0.0055(15) -0.0021(14)
C14 0.0207(16) 0.0234(17) 0.044(2) 0.0000(15) 0.0084(16) -0.0024(14)
C15 0.0152(16) 0.0195(16) 0.0397(19) -0.0088(14) -0.0014(15) 0.0000(13)
C16 0.0224(19) 0.027(2) 0.058(2) -0.0109(17) -0.0079(18) -0.0033(16)
C17 0.033(2) 0.041(2) 0.056(3) -0.019(2) -0.021(2) -0.0024(18)
C18 0.039(2) 0.038(2) 0.045(2) -0.0098(19) -0.0197(19) 0.011(2)
C19 0.0242(17) 0.0247(17) 0.0324(18) -0.0046(14) -0.0028(14) 0.0034(14)
C20 0.0174(15) 0.0202(16) 0.0303(17) -0.0051(13) 0.0009(13) 0.0013(13)
Cl1 0.0389(7) 0.0766(10) 0.0624(8) -0.0114(7) 0.0041(5) -0.0040(6)
Cl2 0.0804(10) 0.0298(6) 0.0550(7) 0.0015(5) 0.0110(7) 0.0018(5)
C21 0.056(3) 0.037(2) 0.0314(19) -0.0045(17) -0.006(2) 0.003(2)

loop_
_atom_type_symbol
_atom_type_description
_atom_type_scat_dispersion_real
_atom_type_scat_dispersion_imag
_atom_type_scat_source
C C 0.0033 0.0016 'International Tables Vol C Tables 4.2.6.8 and 6.1.1.4'
N N 0.0061 0.0033 'International Tables Vol C Tables 4.2.6.8 and 6.1.1.4'
O O 0.0106 0.0060 'International Tables Vol C Tables 4.2.6.8 and 6.1.1.4'
Cl Cl 0.1484 0.1585 'International Tables Vol C Tables 4.2.6.8 and 6.1.1.4'
H H 0.0000 0.0000 'International Tables Vol C Tables 4.2.6.8 and 6.1.1.4'

loop_
_geom_angle_atom_site_label_1
_geom_angle_atom_site_label_2
_geom_angle_atom_site_label_3
_geom_angle
C2 O1 H1 109.5
C12 N1 H1N1 111(3)
C12 N1 H2N1 113(5)
H1N1 N1 H2N1 106(5)
C2 C1 C10 119.5(3)
C2 C1 C11 120.9(3)
C10 C1 C11 119.5(3)
O1 C2 C1 123.4(3)
O1 C2 C3 116.3(3)
C1 C2 C3 120.3(4)
C4 C3 C2 120.0(4)
C4 C3 H3 120.0
C2 C3 H3 120.0
C3 C4 C5 122.0(4)
C3 C4 H4 119.0
C5 C4 H4 119.0
C4 C5 C10 118.8(3)
C4 C5 C6 124.7(4)
C10 C5 C6 116.4(4)
C7 C6 C5 121.8(4)
C7 C6 H6 119.1
C5 C6 H6 119.1
C6 C7 C8 121.9(4)
C6 C7 H7 119.1
C8 C7 H7 119.1
C9 C8 C7 118.8(5)
C9 C8 H8 120.6
C7 C8 H8 120.6
C8 C9 C10 121.3(4)
C8 C9 H9 119.4
C10 C9 H9 119.4
C5 C10 C9 119.7(3)
C5 C10 C1 119.2(3)
C9 C10 C1 121.1(3)
C12 C11 C20 119.8(3)
C12 C11 C1 119.8(3)
C20 C11 C1 120.4(3)
C11 C12 N1 121.9(3)
C11 C12 C13 120.4(3)
N1 C12 C13 117.6(3)
C14 C13 C12 120.9(3)
C14 C13 H13 119.6
C12 C13 H13 119.6
C13 C14 C15 120.9(3)
C13 C14 H14 119.5
C15 C14 H14 119.5
C14 C15 C20 119.2(3)
C14 C15 C16 122.1(3)
C20 C15 C16 118.7(4)
C17 C16 C15 120.5(4)
C17 C16 H16 119.7
C15 C16 H16 119.7
C16 C17 C18 120.1(4)
C16 C17 H17 119.9
C18 C17 H17 119.9
C19 C18 C17 120.9(4)
C19 C18 H18 119.5
C17 C18 H18 119.5
C18 C19 C20 120.9(4)
C18 C19 H19 119.5
C20 C19 H19 119.5
C19 C20 C15 118.8(3)
C19 C20 C11 122.4(3)
C15 C20 C11 118.8(3)
Cl2 C21 Cl1 111.3(3)
Cl2 C21 H21A 109.4
Cl1 C21 H21A 109.4
Cl2 C21 H21B 109.4
Cl1 C21 H21B 109.4
H21A C21 H21B 108.0

loop_
_geom_bond_atom_site_label_1
_geom_bond_atom_site_label_2
_geom_bond_distance
O1 C2 1.366(5)
O1 H1 0.8400
N1 C12 1.413(5)
N1 H1N1 0.99(4)
N1 H2N1 1.11(9)
C1 C2 1.373(5)
C1 C10 1.437(5)
C1 C11 1.495(4)
C2 C3 1.417(5)
C3 C4 1.370(7)
C3 H3 0.9500
C4 C5 1.378(7)
C4 H4 0.9500
C5 C10 1.430(5)
C5 C6 1.457(6)
C6 C7 1.344(7)
C6 H6 0.9500
C7 C8 1.393(7)
C7 H7 0.9500
C8 C9 1.402(6)
C8 H8 0.9500
C9 C10 1.411(6)
C9 H9 0.9500
C11 C12 1.367(5)
C11 C20 1.437(5)
C12 C13 1.420(5)
C13 C14 1.348(6)
C13 H13 0.9500
C14 C15 1.412(6)
C14 H14 0.9500
C15 C20 1.422(5)
C15 C16 1.429(5)
C16 C17 1.363(7)
C16 H16 0.9500
C17 C18 1.406(7)
C17 H17 0.9500
C18 C19 1.359(6)
C18 H18 0.9500
C19 C20 1.411(5)
C19 H19 0.9500
Cl1 C21 1.771(5)
Cl2 C21 1.753(5)
C21 H21A 0.9900
C21 H21B 0.9900
